data_1556658
loop_
_publ_author_name
'Saha, K.'
'Kaur, U.'
'Borthakur, R.'
'Ghosh, S.'

_publ_section_title
;
 Synthesis of Trithia-Borinane Complexes Stabilized in Diruthenium Core:
 [(Cp*Ru)2(n1-S)(n1-CS){(CH2)2S3BR}] (R = H or SMe)
;
_journal_name_full Inorganics
_journal_page_first 21
_journal_paper_doi 10.3390/inorganics7020021
_journal_volume 7
_journal_year 2019
_chemical_formula_sum 'C21 H37 B3 Ru2 S2'
_chemical_formula_weight 588.19
_space_group_crystal_system monoclinic
_space_group_IT_number 14
_space_group_name_Hall '-P 2yn'
_space_group_name_H-M_alt 'P 1 21/n 1'
_atom_sites_solution_hydrogens mixed
_cell_angle_alpha 90
_cell_angle_beta 95.9220(10)
_cell_angle_gamma 90
_cell_formula_units_Z 8
_cell_length_a 8.5681(2)
_cell_length_b 39.1432(9)
_cell_length_c 15.1808(3)
_cell_measurement_reflns_used 6613
_cell_measurement_temperature 293(2)
_cell_measurement_theta_max 23.02
_cell_measurement_theta_min 2.45
_cell_volume 5064.21(19)
_computing_cell_refinement 'APEX2/SAINT (Bruker, 2004)'
_computing_data_collection 'APEX2 (Bruker, 2004)'
_computing_data_reduction 'SAINT/XPREP (Bruker, 2004)'
_computing_molecular_graphics 'ORTEP3 (Farrugia, 1997) and Mercury (Bruno et al., 2002)'
_computing_publication_material 'SHELXL-2014 (Sheldrick, 2014)'
_computing_structure_refinement 'SHELXL-2014 (Sheldrick, 2014)'
_computing_structure_solution 'SIR92 (Altornare et al., 1993)'
_diffrn_ambient_temperature 293(2)
_diffrn_measured_fraction_theta_full 0.939
_diffrn_measured_fraction_theta_max 0.994
_diffrn_measurement_device_type 'Bruker axs kappa apex2 CCD Diffractometer'
_diffrn_measurement_method '\w and \f scan'
_diffrn_radiation_type MoK\a
_diffrn_radiation_wavelength 0.71073
_diffrn_reflns_av_R_equivalents 0.0475
_diffrn_reflns_av_unetI/netI 0.0544
_diffrn_reflns_Laue_measured_fraction_full 0.939
_diffrn_reflns_Laue_measured_fraction_max 0.994
_diffrn_reflns_limit_h_max 10
_diffrn_reflns_limit_h_min -10
_diffrn_reflns_limit_k_max 46
_diffrn_reflns_limit_k_min -38
_diffrn_reflns_limit_l_max 17
_diffrn_reflns_limit_l_min -17
_diffrn_reflns_number 35159
_diffrn_reflns_point_group_measured_fraction_full 0.939
_diffrn_reflns_point_group_measured_fraction_max 0.994
_diffrn_reflns_theta_full 25.242
_diffrn_reflns_theta_max 24.737
_diffrn_reflns_theta_min 1.040
_diffrn_source 'Sealed tube'
_exptl_absorpt_coefficient_mu 1.363
_exptl_absorpt_correction_T_max 0.910
_exptl_absorpt_correction_T_min 0.651
_exptl_absorpt_correction_type multi-scan
_exptl_absorpt_process_details 'SADABS (Bruker, 1999)'
_exptl_crystal_colour yellow
_exptl_crystal_density_diffrn 1.543
_exptl_crystal_description block
_exptl_crystal_F_000 2384
_exptl_crystal_size_max 0.200
_exptl_crystal_size_mid 0.100
_exptl_crystal_size_min 0.100
_refine_diff_density_max 0.791
_refine_diff_density_min -0.563
_refine_diff_density_rms 0.093
_refine_ls_extinction_coef .
_refine_ls_extinction_method none
_refine_ls_goodness_of_fit_ref 1.016
_refine_ls_hydrogen_treatment mixed
_refine_ls_matrix_type full
_refine_ls_number_parameters 580
_refine_ls_number_reflns 8596
_refine_ls_number_restraints 196
_refine_ls_restrained_S_all 1.059
_refine_ls_R_factor_all 0.0725
_refine_ls_R_factor_gt 0.0420
_refine_ls_shift/su_max 0.002
_refine_ls_shift/su_mean 0.000
_refine_ls_structure_factor_coef Fsqd
_refine_ls_weighting_details
;
 w=1/[\s^2^(Fo^2^)+(0.0411P)^2^+6.0941P]
 where P=(Fo^2^+2Fc^2^)/3
;
_refine_ls_weighting_scheme calc
_refine_ls_wR_factor_gt 0.0899
_refine_ls_wR_factor_ref 0.1018
_reflns_Friedel_coverage 0.000
_reflns_Friedel_fraction_full .
_reflns_Friedel_fraction_max .
_reflns_number_gt 5982
_reflns_number_total 8596
_reflns_threshold_expression 'I > 2\s(I)'
_cod_data_source_file Compound_5.cif
_cod_data_source_block adnh2
_cod_original_sg_symbol_H-M 'P 21/n'
_cod_database_code 1556658
_shelx_space_group_comment
;
The symmetry employed for this shelxl refinement is uniquely defined
by the following loop, which should always be used as a source of
symmetry information in preference to the above space-group names.
They are only intended as comments.
;
_shelx_estimated_absorpt_t_min 0.772
_shelx_estimated_absorpt_t_max 0.876
_shelxl_version_number 2012-9

loop_
_space_group_symop_operation_xyz
'x, y, z'
'-x+1/2, y+1/2, -z+1/2'
'-x, -y, -z'
'x-1/2, -y-1/2, z-1/2'

loop_
_atom_site_label
_atom_site_type_symbol
_atom_site_fract_x
_atom_site_fract_y
_atom_site_fract_z
_atom_site_U_iso_or_equiv
_atom_site_adp_type
_atom_site_occupancy
_atom_site_site_symmetry_order
_atom_site_calc_flag
_atom_site_refinement_flags_posn
_atom_site_refinement_flags_adp
_atom_site_refinement_flags_occupancy
_atom_site_disorder_assembly
_atom_site_disorder_group
C1 C 0.7108(12) 0.58918(17) 0.2782(5) 0.080(3) Uani 1 1 d . . . . .
C2 C 0.5573(9) 0.57627(17) 0.2769(4) 0.0625(19) Uani 1 1 d . . . . .
C3 C 0.5592(7) 0.55128(15) 0.3426(4) 0.0482(15) Uani 1 1 d . . . . .
C4 C 0.7116(7) 0.54710(16) 0.3820(3) 0.0493(15) Uani 1 1 d . . . . .
C5 C 0.8066(8) 0.5706(2) 0.3419(5) 0.071(2) Uani 1 1 d . . . . .
C6 C 0.9801(9) 0.5764(3) 0.3690(6) 0.152(5) Uani 1 1 d . U . . .
H6A H 1.0187 0.5937 0.3321 0.229 Uiso 1 1 calc R U . . .
H6B H 1.0363 0.5554 0.3623 0.229 Uiso 1 1 calc R U . . .
H6C H 0.9950 0.5836 0.4297 0.229 Uiso 1 1 calc R U . . .
C7 C 0.7604(15) 0.6207(2) 0.2283(6) 0.177(5) Uani 1 1 d . U . . .
H7A H 0.8714 0.6241 0.2408 0.266 Uiso 1 1 calc R U . . .
H7B H 0.7059 0.6404 0.2471 0.266 Uiso 1 1 calc R U . . .
H7C H 0.7349 0.6174 0.1658 0.266 Uiso 1 1 calc R U . . .
C8 C 0.4112(11) 0.5898(2) 0.2229(5) 0.142(4) Uani 1 1 d . U . . .
H8A H 0.4405 0.6067 0.1820 0.213 Uiso 1 1 calc R U . . .
H8B H 0.3425 0.5998 0.2619 0.213 Uiso 1 1 calc R U . . .
H8C H 0.3581 0.5713 0.1908 0.213 Uiso 1 1 calc R U . . .
C9 C 0.4160(8) 0.5347(2) 0.3748(5) 0.094(3) Uani 1 1 d . U . . .
H9A H 0.3240 0.5415 0.3375 0.141 Uiso 1 1 calc R U . . .
H9B H 0.4064 0.5417 0.4346 0.141 Uiso 1 1 calc R U . . .
H9C H 0.4267 0.5103 0.3728 0.141 Uiso 1 1 calc R U . . .
C10 C 0.7642(10) 0.5243(2) 0.4604(4) 0.101(3) Uani 1 1 d . U . . .
H10A H 0.8758 0.5261 0.4740 0.151 Uiso 1 1 calc R U . . .
H10B H 0.7371 0.5010 0.4459 0.151 Uiso 1 1 calc R U . . .
H10C H 0.7130 0.5313 0.5108 0.151 Uiso 1 1 calc R U . . .
C11 C 0.5374(6) 0.42473(14) 0.1854(4) 0.0451(14) Uani 1 1 d . . . . .
C12 C 0.6678(7) 0.41484(14) 0.1405(4) 0.0453(14) Uani 1 1 d . . . . .
C13 C 0.8027(7) 0.41508(14) 0.2003(4) 0.0504(15) Uani 1 1 d . . . . .
C14 C 0.7564(8) 0.42522(16) 0.2852(4) 0.0584(17) Uani 1 1 d . . . . .
C15 C 0.5928(8) 0.43084(15) 0.2750(4) 0.0522(16) Uani 1 1 d . . . . .
C16 C 0.4896(9) 0.43844(18) 0.3476(5) 0.091(3) Uani 1 1 d . U . . .
H16A H 0.3829 0.4411 0.3223 0.137 Uiso 1 1 calc R U . . .
H16B H 0.5243 0.4591 0.3774 0.137 Uiso 1 1 calc R U . . .
H16C H 0.4960 0.4199 0.3893 0.137 Uiso 1 1 calc R U . . .
C17 C 0.3678(7) 0.42409(19) 0.1453(5) 0.079(2) Uani 1 1 d . U . . .
H17A H 0.3638 0.4191 0.0832 0.118 Uiso 1 1 calc R U . . .
H17B H 0.3205 0.4460 0.1534 0.118 Uiso 1 1 calc R U . . .
H17C H 0.3117 0.4068 0.1740 0.118 Uiso 1 1 calc R U . . .
C18 C 0.6593(8) 0.40418(18) 0.0441(4) 0.071(2) Uani 1 1 d . U . . .
H18A H 0.5533 0.4064 0.0173 0.107 Uiso 1 1 calc R U . . .
H18B H 0.6925 0.3808 0.0404 0.107 Uiso 1 1 calc R U . . .
H18C H 0.7269 0.4186 0.0136 0.107 Uiso 1 1 calc R U . . .
C19 C 0.9633(7) 0.40451(18) 0.1819(5) 0.084(2) Uani 1 1 d . U . . .
H19A H 1.0345 0.4071 0.2345 0.126 Uiso 1 1 calc R U . . .
H19B H 0.9972 0.4186 0.1356 0.126 Uiso 1 1 calc R U . . .
H19C H 0.9616 0.3810 0.1635 0.126 Uiso 1 1 calc R U . . .
C20 C 0.8634(10) 0.4270(2) 0.3710(5) 0.102(3) Uani 1 1 d . U . . .
H20A H 0.9691 0.4221 0.3595 0.153 Uiso 1 1 calc R U . . .
H20B H 0.8300 0.4106 0.4122 0.153 Uiso 1 1 calc R U . . .
H20C H 0.8589 0.4495 0.3957 0.153 Uiso 1 1 calc R U . . .
C21 C 1.0340(7) 0.51109(18) 0.1368(5) 0.073(2) Uani 1 1 d . . . . .
H21A H 1.1439 0.5144 0.1572 0.087 Uiso 1 1 calc R U . . .
H21B H 1.0268 0.4920 0.0959 0.087 Uiso 1 1 calc R U . . .
B6 B 0.7632(9) 0.5530(2) 0.1112(5) 0.057(2) Uani 1 1 d . . . . .
C23 C 0.5853(15) 0.17173(19) 0.4200(6) 0.095(3) Uani 1 1 d . . . . .
C24 C 0.4917(9) 0.1830(2) 0.3430(7) 0.087(3) Uani 1 1 d . . . . .
C25 C 0.5875(8) 0.20534(16) 0.2968(4) 0.0566(17) Uani 1 1 d . . . . .
C26 C 0.7319(8) 0.20774(17) 0.3480(4) 0.0583(17) Uani 1 1 d . . . . .
C27 C 0.7257(11) 0.1875(2) 0.4234(5) 0.083(2) Uani 1 1 d . . . . .
C28 C 0.8634(14) 0.1812(3) 0.4940(6) 0.185(6) Uani 1 1 d . U . . .
H28A H 0.9506 0.1952 0.4819 0.278 Uiso 1 1 calc R U . . .
H28B H 0.8934 0.1575 0.4930 0.278 Uiso 1 1 calc R U . . .
H28C H 0.8326 0.1868 0.5513 0.278 Uiso 1 1 calc R U . . .
C29 C 0.5341(16) 0.1440(2) 0.4800(7) 0.202(6) Uani 1 1 d . U . . .
H29A H 0.4272 0.1378 0.4617 0.303 Uiso 1 1 calc R U . . .
H29B H 0.5425 0.1521 0.5399 0.303 Uiso 1 1 calc R U . . .
H29C H 0.6001 0.1243 0.4764 0.303 Uiso 1 1 calc R U . . .
C30 C 0.3299(11) 0.1712(3) 0.3078(8) 0.192(6) Uani 1 1 d . U . . .
H30A H 0.2959 0.1835 0.2547 0.288 Uiso 1 1 calc R U . . .
H30B H 0.2585 0.1754 0.3514 0.288 Uiso 1 1 calc R U . . .
H30C H 0.3323 0.1472 0.2950 0.288 Uiso 1 1 calc R U . . .
C31 C 0.5491(11) 0.2201(2) 0.2065(5) 0.119(3) Uani 1 1 d . U . . .
H31A H 0.4421 0.2149 0.1857 0.179 Uiso 1 1 calc R U . . .
H31B H 0.6174 0.2104 0.1668 0.179 Uiso 1 1 calc R U . . .
H31C H 0.5631 0.2444 0.2090 0.179 Uiso 1 1 calc R U . . .
C32 C 0.8720(10) 0.2260(2) 0.3214(7) 0.129(4) Uani 1 1 d . U . . .
H32A H 0.8438 0.2382 0.2672 0.194 Uiso 1 1 calc R U . . .
H32B H 0.9530 0.2098 0.3128 0.194 Uiso 1 1 calc R U . . .
H32C H 0.9095 0.2418 0.3670 0.194 Uiso 1 1 calc R U . . .
C33 C 0.5477(11) 0.33013(17) 0.3322(5) 0.072(2) Uani 1 1 d . . . . .
C34 C 0.4158(9) 0.34035(18) 0.3662(6) 0.074(2) Uani 1 1 d . . . . .
C35 C 0.4497(12) 0.35027(18) 0.4500(7) 0.088(3) Uani 1 1 d . . . . .
C36 C 0.6071(14) 0.34734(19) 0.4731(6) 0.093(3) Uani 1 1 d . . . . .
C37 C 0.6751(9) 0.33331(19) 0.3978(9) 0.099(3) Uani 1 1 d . . . . .
C38 C 0.8410(12) 0.3271(3) 0.3868(12) 0.241(8) Uani 1 1 d . U . . .
H38A H 0.9036 0.3313 0.4418 0.361 Uiso 1 1 calc R U . . .
H38B H 0.8734 0.3421 0.3421 0.361 Uiso 1 1 calc R U . . .
H38C H 0.8543 0.3038 0.3691 0.361 Uiso 1 1 calc R U . . .
C39 C 0.5597(16) 0.3206(3) 0.2376(6) 0.187(6) Uani 1 1 d . U . . .
H39A H 0.6658 0.3142 0.2304 0.280 Uiso 1 1 calc R U . . .
H39B H 0.5300 0.3398 0.2001 0.280 Uiso 1 1 calc R U . . .
H39C H 0.4910 0.3017 0.2216 0.280 Uiso 1 1 calc R U . . .
C40 C 0.2528(12) 0.3435(3) 0.3133(9) 0.191(6) Uani 1 1 d . U . . .
H40A H 0.2575 0.3348 0.2545 0.287 Uiso 1 1 calc R U . . .
H40B H 0.2218 0.3671 0.3103 0.287 Uiso 1 1 calc R U . . .
H40C H 0.1777 0.3306 0.3422 0.287 Uiso 1 1 calc R U . . .
C41 C 0.3305(16) 0.3664(3) 0.5089(8) 0.209(6) Uani 1 1 d . U . . .
H41A H 0.2269 0.3654 0.4782 0.313 Uiso 1 1 calc R U . . .
H41B H 0.3584 0.3898 0.5212 0.313 Uiso 1 1 calc R U . . .
H41C H 0.3328 0.3539 0.5634 0.313 Uiso 1 1 calc R U . . .
C42 C 0.6958(19) 0.3568(3) 0.5595(8) 0.262(9) Uani 1 1 d . U . . .
H42A H 0.8053 0.3522 0.5572 0.393 Uiso 1 1 calc R U . . .
H42B H 0.6576 0.3436 0.6061 0.393 Uiso 1 1 calc R U . . .
H42C H 0.6814 0.3807 0.5706 0.393 Uiso 1 1 calc R U . . .
B1 B 0.5226(8) 0.50313(18) 0.1867(5) 0.0492(18) Uani 1 1 d . . . . .
B2 B 0.6380(9) 0.51254(19) 0.1072(4) 0.0450(17) Uani 1 1 d . . . . .
S1 S 0.92693(16) 0.50001(4) 0.23339(10) 0.0484(4) Uani 1 1 d . . . . .
S2 S 0.9617(2) 0.54862(5) 0.07885(13) 0.0819(6) Uani 1 1 d . . . . .
Ru1 Ru 0.70828(5) 0.46731(2) 0.19157(3) 0.03565(13) Uani 1 1 d . . . . .
Ru2 Ru 0.70989(5) 0.53447(2) 0.23657(3) 0.03477(13) Uani 1 1 d . . . . .
Ru3 Ru 0.54365(6) 0.22768(2) 0.42907(3) 0.04856(15) Uani 1 1 d . . . . .
Ru4 Ru 0.51015(6) 0.29649(2) 0.44422(3) 0.04699(15) Uani 1 1 d . . . . .
S3 S 0.3335(6) 0.25817(14) 0.4035(5) 0.0595(16) Uani 0.398(4) 1 d D U P A 1
S4 S 0.2765(9) 0.21924(18) 0.5715(4) 0.124(3) Uani 0.398(4) 1 d D U P A 1
C43 C 0.217(2) 0.2538(5) 0.4967(10) 0.092(6) Uani 0.398(4) 1 d D U P A 1
H43A H 0.2230 0.2750 0.5299 0.110 Uiso 0.398(4) 1 calc R U P A 1
H43B H 0.1082 0.2504 0.4739 0.110 Uiso 0.398(4) 1 calc R U P A 1
B5 B 0.729(2) 0.2654(5) 0.4819(13) 0.047(5) Uani 0.398(4) 1 d D U P A 1
B3 B 0.481(3) 0.2200(6) 0.5606(14) 0.078(7) Uani 0.398(4) 1 d D U P A 1
B4 B 0.590(3) 0.2609(7) 0.5537(19) 0.077(9) Uani 0.398(4) 1 d D U P A 1
S3' S 0.6651(4) 0.26040(9) 0.5327(2) 0.0524(10) Uani 0.602(4) 1 d D U P A 2
S4' S 0.4535(5) 0.21731(10) 0.6399(2) 0.1006(16) Uani 0.602(4) 1 d D U P A 2
C43' C 0.5884(14) 0.2519(3) 0.6381(7) 0.081(4) Uani 0.602(4) 1 d D U P A 2
H43C H 0.6764 0.2474 0.6821 0.097 Uiso 0.602(4) 1 calc R U P A 2
H43D H 0.5371 0.2724 0.6562 0.097 Uiso 0.602(4) 1 calc R U P A 2
B3' B 0.3798(18) 0.2144(4) 0.5233(11) 0.075(4) Uani 0.602(4) 1 d D U P A 2
B4' B 0.326(2) 0.2544(5) 0.4604(13) 0.073(5) Uani 0.602(4) 1 d D U P A 2
B5' B 0.3729(17) 0.2614(4) 0.3533(10) 0.051(4) Uani 0.602(4) 1 d D U P A 2
H2 H 0.713(5) 0.4852(13) 0.086(3) 0.044(14) Uiso 1 1 d . . . . .
H1 H 0.408(7) 0.5022(14) 0.213(3) 0.069(18) Uiso 1 1 d . . . . .
H2B H 0.664(6) 0.5262(14) 0.039(4) 0.067(17) Uiso 1 1 d . . . . .
H21 H 0.513(6) 0.5119(13) 0.102(3) 0.055(16) Uiso 1 1 d . . . . .
H6 H 0.710(6) 0.5775(15) 0.081(4) 0.070(18) Uiso 1 1 d . . . . .

loop_
_atom_site_aniso_label
_atom_site_aniso_U_11
_atom_site_aniso_U_22
_atom_site_aniso_U_33
_atom_site_aniso_U_23
_atom_site_aniso_U_13
_atom_site_aniso_U_12
C1 0.168(8) 0.028(4) 0.054(4) -0.008(3) 0.060(5) -0.024(5)
C2 0.105(6) 0.043(4) 0.040(4) -0.005(3) 0.012(4) 0.032(4)
C3 0.061(4) 0.045(4) 0.041(3) -0.013(3) 0.020(3) 0.005(3)
C4 0.068(4) 0.050(4) 0.030(3) -0.008(3) 0.005(3) 0.006(3)
C5 0.074(5) 0.074(6) 0.070(5) -0.047(4) 0.031(4) -0.030(4)
C6 0.083(6) 0.219(12) 0.159(9) -0.125(8) 0.034(6) -0.076(7)
C7 0.378(16) 0.047(6) 0.129(8) -0.014(5) 0.132(9) -0.063(8)
C8 0.192(10) 0.140(9) 0.086(6) -0.017(6) -0.028(6) 0.125(8)
C9 0.078(5) 0.109(7) 0.103(6) -0.042(5) 0.050(4) -0.024(5)
C10 0.155(8) 0.095(7) 0.048(4) -0.003(4) -0.010(4) 0.045(6)
C11 0.049(4) 0.028(3) 0.060(4) -0.001(3) 0.012(3) -0.012(3)
C12 0.052(4) 0.038(4) 0.045(3) -0.007(3) 0.004(3) -0.006(3)
C13 0.053(4) 0.030(4) 0.067(4) -0.005(3) 0.002(3) 0.008(3)
C14 0.082(5) 0.036(4) 0.052(4) 0.010(3) -0.016(3) -0.003(3)
C15 0.077(5) 0.034(4) 0.049(4) 0.000(3) 0.019(3) -0.010(3)
C16 0.142(7) 0.061(5) 0.081(5) -0.001(4) 0.065(5) -0.019(5)
C17 0.047(4) 0.079(6) 0.112(6) -0.009(4) 0.015(4) -0.021(4)
C18 0.081(5) 0.069(5) 0.065(4) -0.026(4) 0.013(4) -0.020(4)
C19 0.060(4) 0.055(5) 0.136(7) -0.006(5) 0.011(4) 0.019(4)
C20 0.146(7) 0.073(6) 0.076(5) 0.011(4) -0.041(5) 0.004(5)
C21 0.050(4) 0.071(5) 0.101(5) -0.013(4) 0.027(4) -0.007(4)
B6 0.081(5) 0.050(5) 0.041(4) 0.001(4) 0.009(4) -0.002(4)
C23 0.173(10) 0.030(5) 0.097(7) 0.012(4) 0.087(7) 0.016(5)
C24 0.078(5) 0.055(6) 0.136(8) -0.064(6) 0.042(5) -0.023(4)
C25 0.072(5) 0.050(4) 0.049(4) -0.009(3) 0.011(3) 0.007(4)
C26 0.067(5) 0.051(5) 0.060(4) -0.008(3) 0.021(3) 0.006(3)
C27 0.134(8) 0.058(6) 0.059(5) 0.011(4) 0.023(5) 0.046(5)
C28 0.231(12) 0.204(12) 0.109(8) -0.002(8) -0.039(8) 0.141(10)
C29 0.386(17) 0.069(7) 0.187(10) 0.022(7) 0.207(11) 0.024(9)
C30 0.118(8) 0.170(11) 0.296(14) -0.160(10) 0.058(9) -0.066(7)
C31 0.179(9) 0.123(8) 0.052(5) -0.019(5) -0.003(5) 0.060(7)
C32 0.084(6) 0.129(9) 0.185(10) -0.026(7) 0.062(6) -0.019(6)
C33 0.113(7) 0.038(4) 0.073(5) 0.010(4) 0.040(5) 0.004(4)
C34 0.082(6) 0.046(5) 0.093(6) 0.006(4) 0.003(5) 0.009(4)
C35 0.141(8) 0.025(4) 0.108(7) -0.006(4) 0.058(6) 0.004(5)
C36 0.139(8) 0.033(5) 0.096(6) 0.004(4) -0.050(6) -0.035(5)
C37 0.049(5) 0.031(5) 0.223(12) 0.034(6) 0.038(6) -0.001(4)
C38 0.092(8) 0.113(10) 0.53(2) 0.092(12) 0.090(11) -0.006(7)
C39 0.374(17) 0.107(9) 0.093(7) 0.017(6) 0.093(9) 0.000(10)
C40 0.134(9) 0.137(10) 0.286(15) 0.075(10) -0.061(10) 0.009(8)
C41 0.315(15) 0.098(9) 0.247(13) -0.007(8) 0.190(12) 0.055(9)
C42 0.46(2) 0.106(9) 0.178(11) 0.018(8) -0.180(13) -0.121(11)
B1 0.051(4) 0.036(5) 0.058(4) -0.008(3) -0.004(4) 0.012(3)
B2 0.055(5) 0.042(5) 0.035(4) -0.004(3) -0.010(3) 0.001(4)
S1 0.0355(8) 0.0505(11) 0.0581(9) -0.0019(7) 0.0001(7) -0.0010(7)
S2 0.1006(15) 0.0672(14) 0.0872(14) 0.0089(11) 0.0548(12) -0.0085(11)
Ru1 0.0381(3) 0.0314(3) 0.0377(2) -0.0032(2) 0.00512(18) 0.0004(2)
Ru2 0.0408(3) 0.0313(3) 0.0328(2) -0.0026(2) 0.00643(18) -0.0017(2)
Ru3 0.0704(3) 0.0300(3) 0.0483(3) -0.0022(2) 0.0206(2) -0.0014(2)
Ru4 0.0621(3) 0.0308(3) 0.0484(3) -0.0065(2) 0.0073(2) -0.0004(2)
S3 0.062(3) 0.047(3) 0.068(4) -0.005(3) 0.000(3) -0.007(2)
S4 0.166(7) 0.112(5) 0.107(5) -0.007(4) 0.080(5) -0.033(4)
C43 0.078(11) 0.096(12) 0.104(12) -0.001(10) 0.021(10) -0.008(10)
B5 0.049(9) 0.033(9) 0.058(10) -0.002(8) 0.001(8) -0.014(7)
B3 0.092(13) 0.096(13) 0.046(10) 0.010(9) 0.015(10) -0.018(11)
B4 0.100(15) 0.067(13) 0.060(13) -0.005(10) -0.005(12) -0.008(12)
S3' 0.054(2) 0.047(2) 0.055(2) -0.0033(15) 0.0002(17) -0.0039(16)
S4' 0.152(4) 0.078(3) 0.083(3) 0.003(2) 0.069(3) -0.013(2)
C43' 0.115(9) 0.065(8) 0.064(7) 0.008(6) 0.020(6) -0.004(7)
B3' 0.065(8) 0.073(9) 0.096(10) 0.009(8) 0.059(8) 0.007(7)
B4' 0.056(8) 0.073(10) 0.089(10) 0.007(9) 0.013(9) -0.013(7)
B5' 0.056(8) 0.036(7) 0.059(8) -0.005(7) -0.005(7) 0.009(6)

loop_
_atom_type_symbol
_atom_type_description
_atom_type_scat_dispersion_real
_atom_type_scat_dispersion_imag
_atom_type_scat_source
C C 0.0033 0.0016 'International Tables Vol C Tables 4.2.6.8 and 6.1.1.4'
H H 0.0000 0.0000 'International Tables Vol C Tables 4.2.6.8 and 6.1.1.4'
B B 0.0013 0.0007 'International Tables Vol C Tables 4.2.6.8 and 6.1.1.4'
S S 0.1246 0.1234 'International Tables Vol C Tables 4.2.6.8 and 6.1.1.4'
Ru Ru -1.2594 0.8363 'International Tables Vol C Tables 4.2.6.8 and 6.1.1.4'

loop_
_geom_angle_atom_site_label_1
_geom_angle_atom_site_label_2
_geom_angle_atom_site_label_3
_geom_angle
_geom_angle_site_symmetry_1
_geom_angle_site_symmetry_3
C5 C1 C2 107.6(6) . .
C5 C1 C7 125.8(9) . .
C2 C1 C7 126.1(9) . .
C5 C1 Ru2 71.6(4) . .
C2 C1 Ru2 71.1(4) . .
C7 C1 Ru2 128.8(5) . .
C3 C2 C1 107.4(6) . .
C3 C2 C8 125.3(8) . .
C1 C2 C8 126.9(8) . .
C3 C2 Ru2 73.6(3) . .
C1 C2 Ru2 72.1(4) . .
C8 C2 Ru2 125.7(5) . .
C4 C3 C2 109.3(6) . .
C4 C3 C9 124.6(6) . .
C2 C3 C9 125.6(6) . .
C4 C3 Ru2 72.0(3) . .
C2 C3 Ru2 70.2(3) . .
C9 C3 Ru2 130.2(4) . .
C3 C4 C5 107.2(6) . .
C3 C4 C10 126.6(6) . .
C5 C4 C10 125.8(7) . .
C3 C4 Ru2 72.2(3) . .
C5 C4 Ru2 70.5(3) . .
C10 C4 Ru2 127.4(4) . .
C1 C5 C4 108.3(6) . .
C1 C5 C6 126.6(8) . .
C4 C5 C6 124.9(8) . .
C1 C5 Ru2 71.8(4) . .
C4 C5 Ru2 72.9(3) . .
C6 C5 Ru2 124.7(5) . .
C5 C6 H6A 109.5 . .
C5 C6 H6B 109.5 . .
H6A C6 H6B 109.5 . .
C5 C6 H6C 109.5 . .
H6A C6 H6C 109.5 . .
H6B C6 H6C 109.5 . .
C1 C7 H7A 109.5 . .
C1 C7 H7B 109.5 . .
H7A C7 H7B 109.5 . .
C1 C7 H7C 109.5 . .
H7A C7 H7C 109.5 . .
H7B C7 H7C 109.5 . .
C2 C8 H8A 109.5 . .
C2 C8 H8B 109.5 . .
H8A C8 H8B 109.5 . .
C2 C8 H8C 109.5 . .
H8A C8 H8C 109.5 . .
H8B C8 H8C 109.5 . .
C3 C9 H9A 109.5 . .
C3 C9 H9B 109.5 . .
H9A C9 H9B 109.5 . .
C3 C9 H9C 109.5 . .
H9A C9 H9C 109.5 . .
H9B C9 H9C 109.5 . .
C4 C10 H10A 109.5 . .
C4 C10 H10B 109.5 . .
H10A C10 H10B 109.5 . .
C4 C10 H10C 109.5 . .
H10A C10 H10C 109.5 . .
H10B C10 H10C 109.5 . .
C15 C11 C12 107.7(5) . .
C15 C11 C17 127.0(5) . .
C12 C11 C17 124.8(5) . .
C15 C11 Ru1 71.2(3) . .
C12 C11 Ru1 71.1(3) . .
C17 C11 Ru1 129.2(4) . .
C13 C12 C11 109.0(5) . .
C13 C12 C18 125.8(5) . .
C11 C12 C18 125.2(5) . .
C13 C12 Ru1 71.1(3) . .
C11 C12 Ru1 71.4(3) . .
C18 C12 Ru1 125.8(4) . .
C12 C13 C14 107.3(5) . .
C12 C13 C19 126.5(6) . .
C14 C13 C19 126.0(6) . .
C12 C13 Ru1 72.0(3) . .
C14 C13 Ru1 70.4(3) . .
C19 C13 Ru1 126.0(4) . .
C15 C14 C13 107.8(5) . .
C15 C14 C20 126.4(6) . .
C13 C14 C20 125.7(7) . .
C15 C14 Ru1 72.1(3) . .
C13 C14 Ru1 71.2(3) . .
C20 C14 Ru1 125.5(5) . .
C14 C15 C11 108.1(5) . .
C14 C15 C16 126.8(6) . .
C11 C15 C16 124.8(6) . .
C14 C15 Ru1 70.5(3) . .
C11 C15 Ru1 71.6(3) . .
C16 C15 Ru1 128.4(4) . .
C15 C16 H16A 109.5 . .
C15 C16 H16B 109.5 . .
H16A C16 H16B 109.5 . .
C15 C16 H16C 109.5 . .
H16A C16 H16C 109.5 . .
H16B C16 H16C 109.5 . .
C11 C17 H17A 109.5 . .
C11 C17 H17B 109.5 . .
H17A C17 H17B 109.5 . .
C11 C17 H17C 109.5 . .
H17A C17 H17C 109.5 . .
H17B C17 H17C 109.5 . .
C12 C18 H18A 109.5 . .
C12 C18 H18B 109.5 . .
H18A C18 H18B 109.5 . .
C12 C18 H18C 109.5 . .
H18A C18 H18C 109.5 . .
H18B C18 H18C 109.5 . .
C13 C19 H19A 109.5 . .
C13 C19 H19B 109.5 . .
H19A C19 H19B 109.5 . .
C13 C19 H19C 109.5 . .
H19A C19 H19C 109.5 . .
H19B C19 H19C 109.5 . .
C14 C20 H20A 109.5 . .
C14 C20 H20B 109.5 . .
H20A C20 H20B 109.5 . .
C14 C20 H20C 109.5 . .
H20A C20 H20C 109.5 . .
H20B C20 H20C 109.5 . .
S2 C21 S1 113.9(3) . .
S2 C21 H21A 108.8 . .
S1 C21 H21A 108.8 . .
S2 C21 H21B 108.8 . .
S1 C21 H21B 108.8 . .
H21A C21 H21B 107.7 . .
S2 B6 B2 116.7(5) . .
S2 B6 Ru2 120.0(4) . .
B2 B6 Ru2 64.8(3) . .
S2 B6 H6 109(3) . .
B2 B6 H6 119(3) . .
Ru2 B6 H6 122(3) . .
C27 C23 C24 108.5(7) . .
C27 C23 C29 128.2(11) . .
C24 C23 C29 123.0(12) . .
C27 C23 Ru3 72.3(5) . .
C24 C23 Ru3 70.4(4) . .
C29 C23 Ru3 127.7(5) . .
C23 C24 C25 106.8(7) . .
C23 C24 C30 128.3(10) . .
C25 C24 C30 124.5(10) . .
C23 C24 Ru3 72.2(4) . .
C25 C24 Ru3 73.3(4) . .
C30 C24 Ru3 125.2(5) . .
C26 C25 C24 106.7(6) . .
C26 C25 C31 125.8(7) . .
C24 C25 C31 127.1(8) . .
C26 C25 Ru3 72.4(3) . .
C24 C25 Ru3 69.2(4) . .
C31 C25 Ru3 128.8(5) . .
C25 C26 C27 108.2(7) . .
C25 C26 C32 125.0(7) . .
C27 C26 C32 126.5(8) . .
C25 C26 Ru3 71.7(3) . .
C27 C26 Ru3 70.3(4) . .
C32 C26 Ru3 128.4(5) . .
C23 C27 C26 109.7(7) . .
C23 C27 C28 125.1(9) . .
C26 C27 C28 125.0(10) . .
C23 C27 Ru3 72.4(5) . .
C26 C27 Ru3 73.5(4) . .
C28 C27 Ru3 125.5(6) . .
C27 C28 H28A 109.5 . .
C27 C28 H28B 109.5 . .
H28A C28 H28B 109.5 . .
C27 C28 H28C 109.5 . .
H28A C28 H28C 109.5 . .
H28B C28 H28C 109.5 . .
C23 C29 H29A 109.5 . .
C23 C29 H29B 109.5 . .
H29A C29 H29B 109.5 . .
C23 C29 H29C 109.5 . .
H29A C29 H29C 109.5 . .
H29B C29 H29C 109.5 . .
C24 C30 H30A 109.5 . .
C24 C30 H30B 109.5 . .
H30A C30 H30B 109.5 . .
C24 C30 H30C 109.5 . .
H30A C30 H30C 109.5 . .
H30B C30 H30C 109.5 . .
C25 C31 H31A 109.5 . .
C25 C31 H31B 109.5 . .
H31A C31 H31B 109.5 . .
C25 C31 H31C 109.5 . .
H31A C31 H31C 109.5 . .
H31B C31 H31C 109.5 . .
C26 C32 H32A 109.5 . .
C26 C32 H32B 109.5 . .
H32A C32 H32B 109.5 . .
C26 C32 H32C 109.5 . .
H32A C32 H32C 109.5 . .
H32B C32 H32C 109.5 . .
C34 C33 C37 108.8(7) . .
C34 C33 C39 125.7(10) . .
C37 C33 C39 125.2(10) . .
C34 C33 Ru4 71.8(4) . .
C37 C33 Ru4 70.7(4) . .
C39 C33 Ru4 128.4(6) . .
C35 C34 C33 110.0(7) . .
C35 C34 C40 124.7(10) . .
C33 C34 C40 125.0(9) . .
C35 C34 Ru4 71.4(4) . .
C33 C34 Ru4 72.4(4) . .
C40 C34 Ru4 127.4(6) . .
C34 C35 C36 109.5(7) . .
C34 C35 C41 125.0(11) . .
C36 C35 C41 125.2(11) . .
C34 C35 Ru4 73.1(4) . .
C36 C35 Ru4 72.2(4) . .
C41 C35 Ru4 126.0(6) . .
C35 C36 C37 107.3(7) . .
C35 C36 C42 127.3(13) . .
C37 C36 C42 125.4(13) . .
C35 C36 Ru4 71.3(4) . .
C37 C36 Ru4 70.8(4) . .
C42 C36 Ru4 123.4(6) . .
C33 C37 C36 104.3(6) . .
C33 C37 C38 126.5(13) . .
C36 C37 C38 128.8(13) . .
C33 C37 Ru4 71.9(4) . .
C36 C37 Ru4 70.6(4) . .
C38 C37 Ru4 126.4(6) . .
C37 C38 H38A 109.5 . .
C37 C38 H38B 109.5 . .
H38A C38 H38B 109.5 . .
C37 C38 H38C 109.5 . .
H38A C38 H38C 109.5 . .
H38B C38 H38C 109.5 . .
C33 C39 H39A 109.5 . .
C33 C39 H39B 109.5 . .
H39A C39 H39B 109.5 . .
C33 C39 H39C 109.5 . .
H39A C39 H39C 109.5 . .
H39B C39 H39C 109.5 . .
C34 C40 H40A 109.5 . .
C34 C40 H40B 109.5 . .
H40A C40 H40B 109.5 . .
C34 C40 H40C 109.5 . .
H40A C40 H40C 109.5 . .
H40B C40 H40C 109.5 . .
C35 C41 H41A 109.5 . .
C35 C41 H41B 109.5 . .
H41A C41 H41B 109.5 . .
C35 C41 H41C 109.5 . .
H41A C41 H41C 109.5 . .
H41B C41 H41C 109.5 . .
C36 C42 H42A 109.5 . .
C36 C42 H42B 109.5 . .
H42A C42 H42B 109.5 . .
C36 C42 H42C 109.5 . .
H42A C42 H42C 109.5 . .
H42B C42 H42C 109.5 . .
B2 B1 Ru2 69.2(4) . .
B2 B1 Ru1 71.0(4) . .
Ru2 B1 Ru1 80.2(2) . .
B2 B1 H1 152(3) . .
Ru2 B1 H1 124(3) . .
Ru1 B1 H1 131(3) . .
B2 B1 H21 39(2) . .
Ru2 B1 H21 99(2) . .
Ru1 B1 H21 100(2) . .
H1 B1 H21 113(4) . .
B1 B2 B6 122.0(5) . .
B1 B2 Ru2 64.5(3) . .
B6 B2 Ru2 62.5(3) . .
B1 B2 Ru1 63.7(3) . .
B6 B2 Ru1 121.5(4) . .
Ru2 B2 Ru1 76.1(2) . .
B1 B2 H2 110(2) . .
B6 B2 H2 113(2) . .
Ru2 B2 H2 116(2) . .
Ru1 B2 H2 52(2) . .
B1 B2 H2B 153(3) . .
B6 B2 H2B 61(3) . .
Ru2 B2 H2B 123(3) . .
Ru1 B2 H2B 141(3) . .
H2 B2 H2B 91(3) . .
B1 B2 H21 52(3) . .
B6 B2 H21 125(3) . .
Ru2 B2 H21 105(3) . .
Ru1 B2 H21 103(3) . .
H2 B2 H21 119(4) . .
H2B B2 H21 103(4) . .
C21 S1 Ru2 110.2(2) . .
C21 S1 Ru1 111.5(2) . .
Ru2 S1 Ru1 72.27(4) . .
C21 S2 B6 103.2(3) . .
B1 Ru1 C14 127.7(3) . .
B1 Ru1 C13 152.8(3) . .
C14 Ru1 C13 38.4(2) . .
B1 Ru1 C15 93.9(3) . .
C14 Ru1 C15 37.4(2) . .
C13 Ru1 C15 63.1(2) . .
B1 Ru1 C12 120.9(2) . .
C14 Ru1 C12 62.6(2) . .
C13 Ru1 C12 36.9(2) . .
C15 Ru1 C12 62.4(2) . .
B1 Ru1 C11 90.3(3) . .
C14 Ru1 C11 62.6(2) . .
C13 Ru1 C11 62.6(2) . .
C15 Ru1 C11 37.3(2) . .
C12 Ru1 C11 37.49(19) . .
B1 Ru1 B2 45.3(3) . .
C14 Ru1 B2 172.9(3) . .
C13 Ru1 B2 148.1(2) . .
C15 Ru1 B2 137.0(3) . .
C12 Ru1 B2 120.8(2) . .
C11 Ru1 B2 115.8(2) . .
B1 Ru1 S1 103.2(2) . .
C14 Ru1 S1 98.40(17) . .
C13 Ru1 S1 102.51(16) . .
C15 Ru1 S1 126.94(17) . .
C12 Ru1 S1 134.98(15) . .
C11 Ru1 S1 161.00(16) . .
B2 Ru1 S1 83.16(19) . .
B1 Ru1 Ru2 49.59(19) . .
C14 Ru1 Ru2 124.74(16) . .
C13 Ru1 Ru2 153.26(16) . .
C15 Ru1 Ru2 118.19(15) . .
C12 Ru1 Ru2 169.85(15) . .
C11 Ru1 Ru2 136.51(15) . .
B2 Ru1 Ru2 50.98(16) . .
S1 Ru1 Ru2 53.83(4) . .
B1 Ru1 H2 78.0(16) . .
C14 Ru1 H2 151.0(16) . .
C13 Ru1 H2 112.6(16) . .
C15 Ru1 H2 146.9(15) . .
C12 Ru1 H2 94.0(16) . .
C11 Ru1 H2 110.0(15) . .
B2 Ru1 H2 35.7(16) . .
S1 Ru1 H2 86.1(15) . .
Ru2 Ru1 H2 80.9(16) . .
B1 Ru2 B6 95.9(3) . .
B1 Ru2 B2 46.2(3) . .
B6 Ru2 B2 52.7(3) . .
B1 Ru2 C2 94.6(3) . .
B6 Ru2 C2 100.5(3) . .
B2 Ru2 C2 114.9(3) . .
B1 Ru2 C5 147.5(3) . .
B6 Ru2 C5 109.1(3) . .
B2 Ru2 C5 161.5(3) . .
C2 Ru2 C5 61.3(3) . .
B1 Ru2 C1 130.0(3) . .
B6 Ru2 C1 86.1(3) . .
B2 Ru2 C1 128.8(3) . .
C2 Ru2 C1 36.9(3) . .
C5 Ru2 C1 36.7(3) . .
B1 Ru2 C4 114.1(3) . .
B6 Ru2 C4 144.9(3) . .
B2 Ru2 C4 160.3(3) . .
C2 Ru2 C4 60.9(2) . .
C5 Ru2 C4 36.5(2) . .
C1 Ru2 C4 60.9(2) . .
B1 Ru2 C3 87.4(3) . .
B6 Ru2 C3 136.7(3) . .
B2 Ru2 C3 128.9(3) . .
C2 Ru2 C3 36.3(2) . .
C5 Ru2 C3 60.2(2) . .
C1 Ru2 C3 60.3(2) . .
C4 Ru2 C3 35.8(2) . .
B1 Ru2 S1 103.85(19) . .
B6 Ru2 S1 86.1(2) . .
B2 Ru2 S1 84.5(2) . .
C2 Ru2 S1 159.70(19) . .
C5 Ru2 S1 98.4(2) . .
C1 Ru2 S1 126.1(3) . .
C4 Ru2 S1 102.98(16) . .
C3 Ru2 S1 134.99(16) . .
B1 Ru2 Ru1 50.17(18) . .
B6 Ru2 Ru1 95.8(2) . .
B2 Ru2 Ru1 52.90(19) . .
C2 Ru2 Ru1 142.7(2) . .
C5 Ru2 Ru1 141.9(2) . .
C1 Ru2 Ru1 178.11(17) . .
C4 Ru2 Ru1 117.17(16) . .
C3 Ru2 Ru1 118.17(15) . .
S1 Ru2 Ru1 53.89(4) . .
B3 Ru3 S3 87.8(8) . .
B3 Ru3 C24 112.8(7) . .
S3 Ru3 C24 102.6(3) . .
B3' Ru3 C24 95.5(5) . .
B3' Ru3 S3' 87.7(5) . .
C24 Ru3 S3' 159.5(3) . .
B3' Ru3 B5' 92.8(6) . .
C24 Ru3 B5' 94.8(5) . .
S3' Ru3 B5' 105.2(4) . .
B3 Ru3 C27 100.4(7) . .
S3 Ru3 C27 163.4(3) . .
B3' Ru3 C27 111.1(4) . .
C24 Ru3 C27 60.9(3) . .
S3' Ru3 C27 99.1(3) . .
B5' Ru3 C27 146.6(4) . .
B3 Ru3 C23 88.6(7) . .
S3 Ru3 C23 131.9(4) . .
B3' Ru3 C23 85.6(4) . .
C24 Ru3 C23 37.4(3) . .
S3' Ru3 C23 123.3(3) . .
B5' Ru3 C23 131.3(5) . .
C27 Ru3 C23 35.3(3) . .
B3' Ru3 B4' 50.2(5) . .
C24 Ru3 B4' 112.1(5) . .
S3' Ru3 B4' 85.4(5) . .
B5' Ru3 B4' 46.0(5) . .
C27 Ru3 B4' 160.9(5) . .
C23 Ru3 B4' 128.1(5) . .
B3 Ru3 B5 89.7(8) . .
S3 Ru3 B5 104.2(5) . .
C24 Ru3 B5 145.4(6) . .
C27 Ru3 B5 90.3(6) . .
C23 Ru3 B5 123.7(6) . .
B3 Ru3 C25 148.9(6) . .
S3 Ru3 C25 105.4(2) . .
B3' Ru3 C25 132.2(5) . .
C24 Ru3 C25 37.5(3) . .
S3' Ru3 C25 138.6(2) . .
B5' Ru3 C25 86.0(4) . .
C27 Ru3 C25 60.6(2) . .
C23 Ru3 C25 61.4(3) . .
B4' Ru3 C25 126.2(5) . .
B5 Ru3 C25 113.2(6) . .
B3 Ru3 C26 135.9(8) . .
S3 Ru3 C26 136.0(3) . .
B3' Ru3 C26 145.2(4) . .
C24 Ru3 C26 61.0(2) . .
S3' Ru3 C26 106.1(2) . .
B5' Ru3 C26 113.2(4) . .
C27 Ru3 C26 36.3(2) . .
C23 Ru3 C26 60.0(3) . .
B4' Ru3 C26 159.1(5) . .
B5 Ru3 C26 84.5(6) . .
C25 Ru3 C26 35.9(2) . .
C35 Ru4 S3 121.2(3) . .
C35 Ru4 C36 36.5(3) . .
S3 Ru4 C36 157.6(3) . .
C35 Ru4 C37 62.5(3) . .
S3 Ru4 C37 144.8(4) . .
C36 Ru4 C37 38.6(3) . .
C35 Ru4 C34 35.6(3) . .
S3 Ru4 C34 100.3(3) . .
C36 Ru4 C34 60.4(3) . .
C37 Ru4 C34 61.6(3) . .
C35 Ru4 B5' 121.0(5) . .
C36 Ru4 B5' 149.6(4) . .
C37 Ru4 B5' 122.1(6) . .
C34 Ru4 B5' 90.3(4) . .
C35 Ru4 C33 60.4(3) . .
S3 Ru4 C33 110.2(3) . .
C36 Ru4 C33 61.8(3) . .
C37 Ru4 C33 37.3(3) . .
C34 Ru4 C33 35.8(3) . .
B5' Ru4 C33 90.0(5) . .
C35 Ru4 B4 129.3(8) . .
S3 Ru4 B4 86.2(7) . .
C36 Ru4 B4 109.8(7) . .
C37 Ru4 B4 119.6(7) . .
C34 Ru4 B4 164.4(8) . .
C33 Ru4 B4 153.4(7) . .
C35 Ru4 B5 135.0(5) . .
S3 Ru4 B5 103.7(5) . .
C36 Ru4 B5 98.7(5) . .
C37 Ru4 B5 83.6(5) . .
C34 Ru4 B5 143.9(6) . .
C33 Ru4 B5 109.5(6) . .
B4 Ru4 B5 44.7(6) . .
C35 Ru4 S3' 134.8(3) . .
C36 Ru4 S3' 105.1(2) . .
C37 Ru4 S3' 104.0(3) . .
C34 Ru4 S3' 164.5(2) . .
B5' Ru4 S3' 103.0(4) . .
C33 Ru4 S3' 134.7(3) . .
C35 Ru4 B4' 121.2(5) . .
C36 Ru4 B4' 151.4(6) . .
C37 Ru4 B4' 167.2(6) . .
C34 Ru4 B4' 113.4(5) . .
B5' Ru4 B4' 45.2(5) . .
C33 Ru4 B4' 131.6(5) . .
S3' Ru4 B4' 81.9(4) . .
C35 Ru4 Ru3 172.1(3) . .
S3 Ru4 Ru3 50.92(14) . .
C36 Ru4 Ru3 151.4(3) . .
C37 Ru4 Ru3 123.2(2) . .
C34 Ru4 Ru3 140.0(2) . .
B5' Ru4 Ru3 51.9(4) . .
C33 Ru4 Ru3 120.12(18) . .
B4 Ru4 Ru3 54.3(7) . .
B5 Ru4 Ru3 52.9(4) . .
S3' Ru4 Ru3 51.39(9) . .
B4' Ru4 Ru3 51.9(5) . .
C43 S3 Ru3 108.8(7) . .
C43 S3 Ru4 105.3(7) . .
Ru3 S3 Ru4 77.73(17) . .
B3 S4 C43 98.5(10) . .
S4 C43 S3 114.6(11) . .
S4 C43 H43A 108.6 . .
S3 C43 H43A 108.6 . .
S4 C43 H43B 108.6 . .
S3 C43 H43B 108.6 . .
H43A C43 H43B 107.6 . .
B4 B5 Ru3 69.3(12) . .
B4 B5 Ru4 66.5(12) . .
Ru3 B5 Ru4 74.1(5) . .
S4 B3 B4 121.7(17) . .
S4 B3 Ru3 115.6(12) . .
B4 B3 Ru3 69.6(11) . .
B5 B4 B3 120.8(19) . .
B5 B4 Ru4 68.8(11) . .
B3 B4 Ru4 117.5(15) . .
B5 B4 Ru3 66.7(11) . .
B3 B4 Ru3 60.9(10) . .
Ru4 B4 Ru3 74.0(9) . .
C43' S3' Ru3 109.5(4) . .
C43' S3' Ru4 113.0(5) . .
Ru3 S3' Ru4 74.71(10) . .
C43' S4' B3' 101.2(6) . .
S4' C43' S3' 116.5(7) . .
S4' C43' H43C 108.2 . .
S3' C43' H43C 108.2 . .
S4' C43' H43D 108.2 . .
S3' C43' H43D 108.2 . .
H43C C43' H43D 107.3 . .
S4' B3' B4' 119.1(11) . .
S4' B3' Ru3 116.3(9) . .
B4' B3' Ru3 66.7(7) . .
B5' B4' B3' 122.8(13) . .
B5' B4' Ru3 66.1(8) . .
B3' B4' Ru3 63.1(6) . .
B5' B4' Ru4 63.9(8) . .
B3' B4' Ru4 121.0(9) . .
Ru3 B4' Ru4 73.5(5) . .
B4' B5' Ru4 70.9(8) . .
B4' B5' Ru3 67.9(8) . .
Ru4 B5' Ru3 76.3(5) . .

loop_
_geom_bond_atom_site_label_1
_geom_bond_atom_site_label_2
_geom_bond_distance
_geom_bond_site_symmetry_2
C1 C5 1.404(10) .
C1 C2 1.407(10) .
C1 C7 1.530(9) .
C1 Ru2 2.233(6) .
C2 C3 1.396(8) .
C2 C8 1.519(9) .
C2 Ru2 2.220(6) .
C3 C4 1.389(8) .
C3 C9 1.514(8) .
C3 Ru2 2.263(5) .
C4 C5 1.408(9) .
C4 C10 1.519(8) .
C4 Ru2 2.261(5) .
C5 C6 1.518(9) .
C5 Ru2 2.230(6) .
C6 H6A 0.9600 .
C6 H6B 0.9600 .
C6 H6C 0.9600 .
C7 H7A 0.9600 .
C7 H7B 0.9600 .
C7 H7C 0.9600 .
C8 H8A 0.9600 .
C8 H8B 0.9600 .
C8 H8C 0.9600 .
C9 H9A 0.9600 .
C9 H9B 0.9600 .
C9 H9C 0.9600 .
C10 H10A 0.9600 .
C10 H10B 0.9600 .
C10 H10C 0.9600 .
C11 C15 1.413(8) .
C11 C12 1.422(7) .
C11 C17 1.517(8) .
C11 Ru1 2.214(5) .
C12 C13 1.394(8) .
C12 C18 1.516(7) .
C12 Ru1 2.210(5) .
C13 C14 1.443(8) .
C13 C19 1.491(8) .
C13 Ru1 2.198(5) .
C14 C15 1.411(8) .
C14 C20 1.515(8) .
C14 Ru1 2.187(6) .
C15 C16 1.513(8) .
C15 Ru1 2.209(5) .
C16 H16A 0.9600 .
C16 H16B 0.9600 .
C16 H16C 0.9600 .
C17 H17A 0.9600 .
C17 H17B 0.9600 .
C17 H17C 0.9600 .
C18 H18A 0.9600 .
C18 H18B 0.9600 .
C18 H18C 0.9600 .
C19 H19A 0.9600 .
C19 H19B 0.9600 .
C19 H19C 0.9600 .
C20 H20A 0.9600 .
C20 H20B 0.9600 .
C20 H20C 0.9600 .
C21 S2 1.790(7) .
C21 S1 1.859(6) .
C21 H21A 0.9700 .
C21 H21B 0.9700 .
B6 S2 1.826(8) .
B6 B2 1.910(11) .
B6 Ru2 2.130(7) .
B6 H6 1.14(6) .
C23 C27 1.348(12) .
C23 C24 1.418(12) .
C23 C29 1.511(11) .
C23 Ru3 2.226(7) .
C24 C25 1.433(10) .
C24 C30 1.505(11) .
C24 Ru3 2.203(6) .
C25 C26 1.395(8) .
C25 C31 1.491(9) .
C25 Ru3 2.257(6) .
C26 C27 1.398(9) .
C26 C32 1.488(9) .
C26 Ru3 2.266(6) .
C27 C28 1.529(11) .
C27 Ru3 2.224(7) .
C28 H28A 0.9600 .
C28 H28B 0.9600 .
C28 H28C 0.9600 .
C29 H29A 0.9600 .
C29 H29B 0.9600 .
C29 H29C 0.9600 .
C30 H30A 0.9600 .
C30 H30B 0.9600 .
C30 H30C 0.9600 .
C31 H31A 0.9600 .
C31 H31B 0.9600 .
C31 H31C 0.9600 .
C32 H32A 0.9600 .
C32 H32B 0.9600 .
C32 H32C 0.9600 .
C33 C34 1.351(10) .
C33 C37 1.404(12) .
C33 C39 1.498(11) .
C33 Ru4 2.201(6) .
C34 C35 1.333(10) .
C34 C40 1.542(11) .
C34 Ru4 2.192(7) .
C35 C36 1.363(11) .
C35 C41 1.558(11) .
C35 Ru4 2.172(7) .
C36 C37 1.444(12) .
C36 C42 1.492(11) .
C36 Ru4 2.184(7) .
C37 C38 1.469(11) .
C37 Ru4 2.186(7) .
C38 H38A 0.9600 .
C38 H38B 0.9600 .
C38 H38C 0.9600 .
C39 H39A 0.9600 .
C39 H39B 0.9600 .
C39 H39C 0.9600 .
C40 H40A 0.9600 .
C40 H40B 0.9600 .
C40 H40C 0.9600 .
C41 H41A 0.9600 .
C41 H41B 0.9600 .
C41 H41C 0.9600 .
C42 H42A 0.9600 .
C42 H42B 0.9600 .
C42 H42C 0.9600 .
B1 B2 1.679(11) .
B1 Ru2 2.098(7) .
B1 Ru1 2.116(7) .
B1 H1 1.10(6) .
B1 H21 1.32(5) .
B2 Ru2 2.174(6) .
B2 Ru1 2.231(7) .
B2 H2 1.30(5) .
B2 H2B 1.21(6) .
B2 H21 1.06(5) .
S1 Ru2 2.3017(15) .
S1 Ru1 2.3035(15) .
Ru1 Ru2 2.7157(6) .
Ru1 H2 1.75(4) .
Ru3 B3 2.14(2) .
Ru3 S3 2.162(5) .
Ru3 B3' 2.168(12) .
Ru3 S3' 2.204(3) .
Ru3 B5' 2.205(14) .
Ru3 B4' 2.234(18) .
Ru3 B5 2.256(17) .
Ru4 S3 2.175(5) .
Ru4 B5' 2.198(14) .
Ru4 B4 2.22(3) .
Ru4 B5 2.260(18) .
Ru4 S3' 2.279(3) .
Ru4 B4' 2.312(17) .
S3 C43 1.822(14) .
S4 B3 1.78(3) .
S4 C43 1.806(15) .
C43 H43A 0.9700 .
C43 H43B 0.9700 .
B5 B4 1.70(2) .
B3 B4 1.86(2) .
S3' C43' 1.823(9) .
S4' C43' 1.780(10) .
S4' B3' 1.821(18) .
C43' H43C 0.9700 .
C43' H43D 0.9700 .
B3' B4' 1.87(2) .
B4' B5' 1.736(19) .

loop_
_geom_torsion_atom_site_label_1
_geom_torsion_atom_site_label_2
_geom_torsion_atom_site_label_3
_geom_torsion_atom_site_label_4
_geom_torsion
_geom_torsion_site_symmetry_1
_geom_torsion_site_symmetry_2
_geom_torsion_site_symmetry_3
_geom_torsion_site_symmetry_4
C5 C1 C2 C3 3.0(7) . . . .
C7 C1 C2 C3 -169.7(6) . . . .
Ru2 C1 C2 C3 65.6(4) . . . .
C5 C1 C2 C8 175.7(6) . . . .
C7 C1 C2 C8 3.1(11) . . . .
Ru2 C1 C2 C8 -121.6(6) . . . .
C5 C1 C2 Ru2 -62.6(5) . . . .
C7 C1 C2 Ru2 124.7(7) . . . .
C1 C2 C3 C4 -2.9(7) . . . .
C8 C2 C3 C4 -175.8(6) . . . .
Ru2 C2 C3 C4 61.7(4) . . . .
C1 C2 C3 C9 169.5(6) . . . .
C8 C2 C3 C9 -3.4(10) . . . .
Ru2 C2 C3 C9 -125.9(6) . . . .
C1 C2 C3 Ru2 -64.6(4) . . . .
C8 C2 C3 Ru2 122.5(6) . . . .
C2 C3 C4 C5 1.7(7) . . . .
C9 C3 C4 C5 -170.8(5) . . . .
Ru2 C3 C4 C5 62.2(4) . . . .
C2 C3 C4 C10 175.6(6) . . . .
C9 C3 C4 C10 3.1(10) . . . .
Ru2 C3 C4 C10 -123.8(6) . . . .
C2 C3 C4 Ru2 -60.6(4) . . . .
C9 C3 C4 Ru2 127.0(6) . . . .
C2 C1 C5 C4 -2.0(7) . . . .
C7 C1 C5 C4 170.7(6) . . . .
Ru2 C1 C5 C4 -64.3(4) . . . .
C2 C1 C5 C6 -177.6(6) . . . .
C7 C1 C5 C6 -4.9(11) . . . .
Ru2 C1 C5 C6 120.1(7) . . . .
C2 C1 C5 Ru2 62.3(4) . . . .
C7 C1 C5 Ru2 -125.0(7) . . . .
C3 C4 C5 C1 0.2(7) . . . .
C10 C4 C5 C1 -173.8(6) . . . .
Ru2 C4 C5 C1 63.5(4) . . . .
C3 C4 C5 C6 175.9(6) . . . .
C10 C4 C5 C6 1.9(10) . . . .
Ru2 C4 C5 C6 -120.8(7) . . . .
C3 C4 C5 Ru2 -63.3(4) . . . .
C10 C4 C5 Ru2 122.7(6) . . . .
C15 C11 C12 C13 -0.6(7) . . . .
C17 C11 C12 C13 -173.4(6) . . . .
Ru1 C11 C12 C13 61.5(4) . . . .
C15 C11 C12 C18 176.7(6) . . . .
C17 C11 C12 C18 3.9(9) . . . .
Ru1 C11 C12 C18 -121.2(6) . . . .
C15 C11 C12 Ru1 -62.1(4) . . . .
C17 C11 C12 Ru1 125.1(6) . . . .
C11 C12 C13 C14 0.2(7) . . . .
C18 C12 C13 C14 -177.1(6) . . . .
Ru1 C12 C13 C14 61.9(4) . . . .
C11 C12 C13 C19 176.4(6) . . . .
C18 C12 C13 C19 -0.9(10) . . . .
Ru1 C12 C13 C19 -121.9(6) . . . .
C11 C12 C13 Ru1 -61.7(4) . . . .
C18 C12 C13 Ru1 121.0(6) . . . .
C12 C13 C14 C15 0.2(7) . . . .
C19 C13 C14 C15 -175.9(6) . . . .
Ru1 C13 C14 C15 63.2(4) . . . .
C12 C13 C14 C20 176.3(6) . . . .
C19 C13 C14 C20 0.2(10) . . . .
Ru1 C13 C14 C20 -120.7(7) . . . .
C12 C13 C14 Ru1 -63.0(4) . . . .
C19 C13 C14 Ru1 120.8(6) . . . .
C13 C14 C15 C11 -0.6(7) . . . .
C20 C14 C15 C11 -176.7(6) . . . .
Ru1 C14 C15 C11 62.0(4) . . . .
C13 C14 C15 C16 173.5(6) . . . .
C20 C14 C15 C16 -2.6(10) . . . .
Ru1 C14 C15 C16 -123.9(6) . . . .
C13 C14 C15 Ru1 -62.6(4) . . . .
C20 C14 C15 Ru1 121.3(7) . . . .
C12 C11 C15 C14 0.7(7) . . . .
C17 C11 C15 C14 173.4(6) . . . .
Ru1 C11 C15 C14 -61.3(4) . . . .
C12 C11 C15 C16 -173.5(6) . . . .
C17 C11 C15 C16 -0.9(10) . . . .
Ru1 C11 C15 C16 124.4(6) . . . .
C12 C11 C15 Ru1 62.1(4) . . . .
C17 C11 C15 Ru1 -125.3(6) . . . .
C27 C23 C24 C25 3.0(8) . . . .
C29 C23 C24 C25 -171.4(7) . . . .
Ru3 C23 C24 C25 65.7(5) . . . .
C27 C23 C24 C30 176.1(7) . . . .
C29 C23 C24 C30 1.8(13) . . . .
Ru3 C23 C24 C30 -121.2(8) . . . .
C27 C23 C24 Ru3 -62.7(6) . . . .
C29 C23 C24 Ru3 122.9(7) . . . .
C23 C24 C25 C26 -1.9(7) . . . .
C30 C24 C25 C26 -175.3(7) . . . .
Ru3 C24 C25 C26 63.1(5) . . . .
C23 C24 C25 C31 171.5(7) . . . .
C30 C24 C25 C31 -1.9(11) . . . .
Ru3 C24 C25 C31 -123.5(7) . . . .
C23 C24 C25 Ru3 -64.9(5) . . . .
C30 C24 C25 Ru3 121.6(8) . . . .
C24 C25 C26 C27 0.1(7) . . . .
C31 C25 C26 C27 -173.4(6) . . . .
Ru3 C25 C26 C27 61.1(5) . . . .
C24 C25 C26 C32 174.4(7) . . . .
C31 C25 C26 C32 0.9(11) . . . .
Ru3 C25 C26 C32 -124.6(7) . . . .
C24 C25 C26 Ru3 -61.0(4) . . . .
C31 C25 C26 Ru3 125.5(7) . . . .
C24 C23 C27 C26 -3.0(9) . . . .
C29 C23 C27 C26 171.0(7) . . . .
Ru3 C23 C27 C26 -64.5(5) . . . .
C24 C23 C27 C28 -177.1(7) . . . .
C29 C23 C27 C28 -3.1(14) . . . .
Ru3 C23 C27 C28 121.4(8) . . . .
C24 C23 C27 Ru3 61.5(5) . . . .
C29 C23 C27 Ru3 -124.5(8) . . . .
C25 C26 C27 C23 1.8(8) . . . .
C32 C26 C27 C23 -172.4(7) . . . .
Ru3 C26 C27 C23 63.8(6) . . . .
C25 C26 C27 C28 175.9(7) . . . .
C32 C26 C27 C28 1.7(12) . . . .
Ru3 C26 C27 C28 -122.1(8) . . . .
C25 C26 C27 Ru3 -62.0(5) . . . .
C32 C26 C27 Ru3 123.8(7) . . . .
C37 C33 C34 C35 0.5(9) . . . .
C39 C33 C34 C35 -173.4(8) . . . .
Ru4 C33 C34 C35 61.8(6) . . . .
C37 C33 C34 C40 174.8(8) . . . .
C39 C33 C34 C40 0.9(13) . . . .
Ru4 C33 C34 C40 -123.8(8) . . . .
C37 C33 C34 Ru4 -61.4(5) . . . .
C39 C33 C34 Ru4 124.7(8) . . . .
C33 C34 C35 C36 1.0(9) . . . .
C40 C34 C35 C36 -173.4(8) . . . .
Ru4 C34 C35 C36 63.5(6) . . . .
C33 C34 C35 C41 175.0(8) . . . .
C40 C34 C35 C41 0.6(13) . . . .
Ru4 C34 C35 C41 -122.5(8) . . . .
C33 C34 C35 Ru4 -62.5(5) . . . .
C40 C34 C35 Ru4 123.1(8) . . . .
C34 C35 C36 C37 -2.0(9) . . . .
C41 C35 C36 C37 -176.0(8) . . . .
Ru4 C35 C36 C37 62.0(5) . . . .
C34 C35 C36 C42 177.7(8) . . . .
C41 C35 C36 C42 3.7(14) . . . .
Ru4 C35 C36 C42 -118.2(9) . . . .
C34 C35 C36 Ru4 -64.0(6) . . . .
C41 C35 C36 Ru4 122.0(8) . . . .
C34 C33 C37 C36 -1.6(8) . . . .
C39 C33 C37 C36 172.3(7) . . . .
Ru4 C33 C37 C36 -63.7(5) . . . .
C34 C33 C37 C38 -175.7(8) . . . .
C39 C33 C37 C38 -1.7(13) . . . .
Ru4 C33 C37 C38 122.3(8) . . . .
C34 C33 C37 Ru4 62.0(5) . . . .
C39 C33 C37 Ru4 -124.0(8) . . . .
C35 C36 C37 C33 2.2(8) . . . .
C42 C36 C37 C33 -177.6(8) . . . .
Ru4 C36 C37 C33 64.6(5) . . . .
C35 C36 C37 C38 176.1(8) . . . .
C42 C36 C37 C38 -3.7(14) . . . .
Ru4 C36 C37 C38 -121.6(9) . . . .
C35 C36 C37 Ru4 -62.3(5) . . . .
C42 C36 C37 Ru4 117.9(8) . . . .
Ru2 B1 B2 B6 -25.7(5) . . . .
Ru1 B1 B2 B6 -112.2(5) . . . .
Ru1 B1 B2 Ru2 -86.50(19) . . . .
Ru2 B1 B2 Ru1 86.50(19) . . . .
S2 C21 S1 Ru2 7.9(4) . . . .
S2 C21 S1 Ru1 86.1(4) . . . .
S1 C21 S2 B6 -20.8(5) . . . .
B2 B6 S2 C21 -46.1(5) . . . .
Ru2 B6 S2 C21 28.9(5) . . . .
B3 S4 C43 S3 32.4(14) . . . .
Ru3 S3 C43 S4 -13.6(13) . . . .
Ru4 S3 C43 S4 -95.6(11) . . . .
C43 S4 B3 B4 39.9(18) . . . .
C43 S4 B3 Ru3 -41.0(14) . . . .
Ru3 B5 B4 B3 29.2(18) . . . .
Ru4 B5 B4 B3 110(2) . . . .
Ru3 B5 B4 Ru4 -81.1(6) . . . .
Ru4 B5 B4 Ru3 81.1(6) . . . .
S4 B3 B4 B5 -139.0(19) . . . .
Ru3 B3 B4 B5 -30.8(19) . . . .
S4 B3 B4 Ru4 -58(2) . . . .
Ru3 B3 B4 Ru4 49.8(14) . . . .
S4 B3 B4 Ru3 -108.2(16) . . . .
B3' S4' C43' S3' -23.0(9) . . . .
Ru3 S3' C43' S4' 6.5(9) . . . .
Ru4 S3' C43' S4' 87.7(7) . . . .
C43' S4' B3' B4' -44.4(11) . . . .
C43' S4' B3' Ru3 32.3(9) . . . .
S4' B3' B4' B5' 138.0(12) . . . .
Ru3 B3' B4' B5' 29.8(13) . . . .
S4' B3' B4' Ru3 108.2(10) . . . .
S4' B3' B4' Ru4 60.8(14) . . . .
Ru3 B3' B4' Ru4 -47.4(10) . . . .
B3' B4' B5' Ru4 -111.6(13) . . . .
Ru3 B4' B5' Ru4 -82.6(4) . . . .
B3' B4' B5' Ru3 -29.0(12) . . . .
Ru4 B4' B5' Ru3 82.6(4) . . . .
